data_1512567
loop_
_publ_author_name
'Wei, Ying'
'Liang, Fushun'
'Zhang, Xintong'

_publ_section_title
;
 N-Bromoimide/DBU Combination as a New Strategy for Intermolecular Allylic
 Amination
;
_journal_issue 20
_journal_name_full 'Organic Letters'
_journal_page_first 5186
_journal_paper_doi 10.1021/ol402287n
_journal_volume 15
_journal_year 2013
_chemical_formula_sum 'C10.5 H10.5 Br0.5 N10.5 O10.5 S0.5'
_chemical_formula_weight 507.78
_chemical_name_systematic
; 
 ? 
;
_space_group_IT_number 14
_symmetry_space_group_name_Hall '-P 2ybc'
_symmetry_space_group_name_H-M 'P 1 21/c 1'
_atom_sites_solution_hydrogens geom
_atom_sites_solution_primary direct
_atom_sites_solution_secondary difmap
_audit_creation_method SHELXL-97
_cell_angle_alpha 90.00
_cell_angle_beta 94.39
_cell_angle_gamma 90.00
_cell_formula_units_Z 4
_cell_length_a 12.429
_cell_length_b 7.804
_cell_length_c 21.708
_cell_measurement_temperature 293(2)
_cell_volume 2099.410
_computing_structure_refinement 'SHELXL-97 (Sheldrick, 1997)'
_computing_structure_solution 'SHELXS-97 (Sheldrick, 1990)'
_diffrn_ambient_temperature 293(2)
_diffrn_measured_fraction_theta_full 0.861
_diffrn_measured_fraction_theta_max 0.861
_diffrn_radiation_monochromator graphite
_diffrn_radiation_source 'fine-focus sealed tube'
_diffrn_radiation_type MoK\a
_diffrn_radiation_wavelength 0.71073
_diffrn_reflns_av_R_equivalents 0.0282
_diffrn_reflns_av_sigmaI/netI 0.0556
_diffrn_reflns_limit_h_max 11
_diffrn_reflns_limit_h_min -15
_diffrn_reflns_limit_k_max 10
_diffrn_reflns_limit_k_min -5
_diffrn_reflns_limit_l_max 20
_diffrn_reflns_limit_l_min -27
_diffrn_reflns_number 9231
_diffrn_reflns_theta_full 29.17
_diffrn_reflns_theta_max 29.17
_diffrn_reflns_theta_min 3.19
_exptl_absorpt_coefficient_mu 1.132
_exptl_crystal_density_diffrn 1.607
_exptl_crystal_density_method 'not measured'
_exptl_crystal_F_000 1026
_refine_diff_density_max 0.410
_refine_diff_density_min -0.760
_refine_diff_density_rms 0.087
_refine_ls_extinction_method none
_refine_ls_goodness_of_fit_ref 1.030
_refine_ls_hydrogen_treatment mixed
_refine_ls_matrix_type full
_refine_ls_number_parameters 269
_refine_ls_number_reflns 4881
_refine_ls_number_restraints 6
_refine_ls_restrained_S_all 1.029
_refine_ls_R_factor_all 0.0859
_refine_ls_R_factor_gt 0.0494
_refine_ls_shift/su_max 2.790
_refine_ls_shift/su_mean 0.036
_refine_ls_structure_factor_coef Fsqd
_refine_ls_weighting_details 'calc w=1/[\s^2^(Fo^2^)+(0.0421P)^2^+0.4924P] where P=(Fo^2^+2Fc^2^)/3'
_refine_ls_weighting_scheme calc
_refine_ls_wR_factor_gt 0.0957
_refine_ls_wR_factor_ref 0.1118
_reflns_number_gt 3316
_reflns_number_total 4881
_reflns_threshold_expression >2sigma(I)
_cod_data_source_file ol402287n_si_002.cif
_cod_data_source_block 1
_cod_original_cell_volume 2099.4
_cod_original_formula_sum 'C10.50 H10.50 Br0.50 N10.50 O10.50 S0.50'
_cod_database_code 1512567

loop_
_symmetry_equiv_pos_as_xyz
'x, y, z'
'-x, y+1/2, -z+1/2'
'-x, -y, -z'
'x, -y-1/2, z-1/2'

loop_
_atom_site_label
_atom_site_type_symbol
_atom_site_fract_x
_atom_site_fract_y
_atom_site_fract_z
_atom_site_U_iso_or_equiv
_atom_site_adp_type
_atom_site_occupancy
_atom_site_symmetry_multiplicity
_atom_site_calc_flag
_atom_site_refinement_flags
Br1 Br 0.30404(3) 1.00263(6) 0.288770(17) 0.06403(16) Uani 1 1 d .
C1 C 0.4525(2) 0.8447(5) 0.07421(12) 0.0392(8) Uani 1 1 d D
C2 C 0.5380(3) 0.7316(6) 0.07424(14) 0.0581(10) Uani 1 1 d D
H2 H 0.5270 0.6147 0.0682 0.070 Uiso 1 1 calc R
C3 C 0.6418(3) 0.8004(8) 0.08376(18) 0.0804(16) Uani 1 1 d D
H3 H 0.7016 0.7287 0.0844 0.096 Uiso 1 1 calc R
C4 C 0.6553(4) 0.9716(9) 0.0921(2) 0.0856(18) Uani 1 1 d D
H4 H 0.7251 1.0149 0.0979 0.103 Uiso 1 1 calc R
C5 C 0.5716(3) 1.0812(7) 0.09235(16) 0.0738(13) Uani 1 1 d D
H5 H 0.5834 1.1978 0.0987 0.089 Uiso 1 1 calc R
C6 C 0.4678(3) 1.0171(5) 0.08289(14) 0.0499(9) Uani 1 1 d D
H6 H 0.4088 1.0906 0.0824 0.060 Uiso 1 1 calc R
C7 C 0.1634(3) 0.4066(4) 0.09671(13) 0.0409(7) Uani 1 1 d .
C8 C 0.1777(3) 0.3137(5) 0.04398(14) 0.0552(9) Uani 1 1 d .
H8 H 0.2465 0.2940 0.0315 0.066 Uiso 1 1 calc R
C9 C 0.0888(4) 0.2511(6) 0.01041(17) 0.0716(12) Uani 1 1 d .
H9 H 0.0975 0.1877 -0.0251 0.086 Uiso 1 1 calc R
C10 C -0.0118(4) 0.2801(6) 0.02823(19) 0.0751(13) Uani 1 1 d .
H10 H -0.0715 0.2378 0.0045 0.090 Uiso 1 1 calc R
C11 C -0.0262(3) 0.3715(6) 0.08096(19) 0.0697(11) Uani 1 1 d .
H11 H -0.0953 0.3907 0.0931 0.084 Uiso 1 1 calc R
C12 C 0.0624(3) 0.4349(5) 0.11601(16) 0.0544(9) Uani 1 1 d .
H12 H 0.0536 0.4958 0.1521 0.065 Uiso 1 1 calc R
C13 C 0.1391(2) 0.8282(4) 0.18502(11) 0.0309(6) Uani 1 1 d .
C14 C 0.0745(2) 0.9216(4) 0.14249(12) 0.0368(7) Uani 1 1 d .
H14 H 0.1058 0.9807 0.1112 0.044 Uiso 1 1 calc R
C15 C -0.0359(2) 0.9279(5) 0.14603(13) 0.0434(8) Uani 1 1 d .
H15 H -0.0782 0.9914 0.1172 0.052 Uiso 1 1 calc R
C16 C -0.0838(2) 0.8414(5) 0.19167(13) 0.0432(8) Uani 1 1 d .
H16 H -0.1583 0.8442 0.1935 0.052 Uiso 1 1 calc R
C17 C -0.0201(3) 0.7509(5) 0.23465(14) 0.0448(8) Uani 1 1 d .
H17 H -0.0518 0.6927 0.2660 0.054 Uiso 1 1 calc R
C18 C 0.0906(2) 0.7452(4) 0.23194(13) 0.0404(7) Uani 1 1 d .
H18 H 0.1328 0.6850 0.2619 0.049 Uiso 1 1 calc R
C19 C 0.2597(2) 0.8213(4) 0.17852(12) 0.0318(7) Uani 1 1 d .
H19 H 0.279(2) 0.933(4) 0.1619(12) 0.038 Uiso 1 1 calc .
C20 C 0.3313(2) 0.7998(5) 0.23868(13) 0.0391(7) Uani 1 1 d .
H20 H 0.308(2) 0.697(5) 0.2602(13) 0.047 Uiso 1 1 calc .
C21 C 0.4510(2) 0.7875(6) 0.23159(14) 0.0528(10) Uani 1 1 d .
H21A H 0.4660 0.6843 0.2098 0.079 Uiso 1 1 calc R
H21B H 0.4894 0.7858 0.2717 0.079 Uiso 1 1 calc R
H21C H 0.4737 0.8848 0.2088 0.079 Uiso 1 1 calc R
N1 N 0.28750(18) 0.6906(3) 0.13017(9) 0.0330(6) Uani 1 1 d .
O1 O 0.25197(16) 0.9094(3) 0.04678(9) 0.0487(6) Uani 1 1 d .
O2 O 0.31855(19) 0.6240(4) 0.02088(9) 0.0586(7) Uani 1 1 d .
O3 O 0.37113(17) 0.3987(3) 0.12140(9) 0.0514(6) Uani 1 1 d .
O4 O 0.25593(18) 0.4646(3) 0.20531(9) 0.0434(5) Uani 1 1 d .
S1 S 0.32046(6) 0.76638(11) 0.06147(3) 0.0382(2) Uani 1 1 d .
S2 S 0.27757(6) 0.47830(10) 0.14220(3) 0.03694(19) Uani 1 1 d .

loop_
_atom_site_aniso_label
_atom_site_aniso_U_11
_atom_site_aniso_U_22
_atom_site_aniso_U_33
_atom_site_aniso_U_23
_atom_site_aniso_U_13
_atom_site_aniso_U_12
Br1 0.0561(3) 0.0670(3) 0.0681(3) -0.03480(19) -0.00149(17) 0.0008(2)
C1 0.0310(16) 0.052(2) 0.0362(15) 0.0069(14) 0.0105(11) 0.0025(17)
C2 0.049(2) 0.072(3) 0.056(2) 0.0210(19) 0.0205(15) 0.018(2)
C3 0.039(2) 0.132(5) 0.072(3) 0.047(3) 0.0163(18) 0.026(3)
C4 0.043(2) 0.137(6) 0.076(3) 0.043(3) -0.0035(19) -0.020(3)
C5 0.062(3) 0.091(4) 0.067(2) 0.017(2) -0.0060(19) -0.033(3)
C6 0.046(2) 0.055(3) 0.0495(19) 0.0054(16) 0.0077(14) -0.0042(19)
C7 0.049(2) 0.0284(17) 0.0443(17) 0.0025(14) -0.0042(13) -0.0041(16)
C8 0.069(2) 0.048(2) 0.0473(19) -0.0060(16) -0.0041(16) -0.002(2)
C9 0.097(3) 0.061(3) 0.053(2) -0.0075(19) -0.020(2) -0.013(3)
C10 0.090(3) 0.052(3) 0.076(3) 0.012(2) -0.041(2) -0.023(3)
C11 0.052(2) 0.056(3) 0.098(3) 0.010(2) -0.012(2) -0.013(2)
C12 0.053(2) 0.042(2) 0.067(2) -0.0051(18) -0.0003(17) -0.0072(19)
C13 0.0327(15) 0.0271(16) 0.0331(14) -0.0035(11) 0.0039(11) -0.0023(14)
C14 0.0351(17) 0.0392(19) 0.0366(15) 0.0000(13) 0.0060(11) 0.0001(15)
C15 0.0362(17) 0.053(2) 0.0406(16) -0.0033(15) -0.0024(12) 0.0076(17)
C16 0.0326(17) 0.050(2) 0.0472(18) -0.0103(16) 0.0074(13) -0.0047(17)
C17 0.0438(19) 0.044(2) 0.0485(17) 0.0021(15) 0.0175(13) -0.0025(17)
C18 0.0388(18) 0.041(2) 0.0422(16) 0.0035(14) 0.0060(12) 0.0028(16)
C19 0.0331(16) 0.0297(17) 0.0328(14) -0.0005(12) 0.0031(11) -0.0003(14)
C20 0.0360(17) 0.044(2) 0.0371(16) -0.0072(14) -0.0002(12) 0.0000(16)
C21 0.0363(18) 0.072(3) 0.0487(18) -0.0077(17) -0.0075(13) 0.0088(19)
N1 0.0373(13) 0.0308(14) 0.0317(12) -0.0013(10) 0.0080(9) -0.0013(12)
O1 0.0363(12) 0.0609(17) 0.0492(12) 0.0194(11) 0.0047(9) 0.0080(12)
O2 0.0806(17) 0.0595(18) 0.0373(12) -0.0116(11) 0.0148(10) -0.0163(15)
O3 0.0487(14) 0.0469(16) 0.0587(13) -0.0098(11) 0.0052(10) 0.0141(13)
O4 0.0558(14) 0.0361(13) 0.0380(11) 0.0054(9) 0.0020(9) -0.0008(11)
S1 0.0361(4) 0.0455(5) 0.0338(4) 0.0019(3) 0.0062(3) -0.0021(4)
S2 0.0413(4) 0.0306(4) 0.0386(4) -0.0018(3) 0.0007(3) 0.0037(4)

loop_
_atom_type_symbol
_atom_type_description
_atom_type_scat_dispersion_real
_atom_type_scat_dispersion_imag
_atom_type_scat_source
C C 0.0033 0.0016 'International Tables Vol C Tables 4.2.6.8 and 6.1.1.4'
H H 0.0000 0.0000 'International Tables Vol C Tables 4.2.6.8 and 6.1.1.4'
N N 0.0061 0.0033 'International Tables Vol C Tables 4.2.6.8 and 6.1.1.4'
O O 0.0106 0.0060 'International Tables Vol C Tables 4.2.6.8 and 6.1.1.4'
S S 0.1246 0.1234 'International Tables Vol C Tables 4.2.6.8 and 6.1.1.4'
Br Br -0.2901 2.4595 'International Tables Vol C Tables 4.2.6.8 and 6.1.1.4'

loop_
_geom_angle_atom_site_label_1
_geom_angle_atom_site_label_2
_geom_angle_atom_site_label_3
_geom_angle
C6 C1 C2 121.9(3)
C6 C1 S1 118.9(3)
C2 C1 S1 119.2(3)
C1 C2 C3 117.1(4)
C4 C3 C2 120.1(4)
C5 C4 C3 122.5(4)
C4 C5 C6 118.8(5)
C1 C6 C5 119.6(4)
C12 C7 C8 121.2(3)
C12 C7 S2 119.7(2)
C8 C7 S2 119.0(3)
C9 C8 C7 118.8(4)
C10 C9 C8 120.9(4)
C9 C10 C11 120.4(4)
C10 C11 C12 119.8(4)
C7 C12 C11 118.9(4)
C14 C13 C18 118.3(3)
C14 C13 C19 118.9(2)
C18 C13 C19 122.8(3)
C15 C14 C13 120.6(3)
C16 C15 C14 120.7(3)
C15 C16 C17 119.0(3)
C16 C17 C18 120.8(3)
C17 C18 C13 120.5(3)
C13 C19 N1 111.5(2)
C13 C19 C20 116.0(2)
N1 C19 C20 111.5(2)
C21 C20 C19 115.6(2)
C21 C20 Br1 108.7(2)
C19 C20 Br1 105.7(2)
C19 N1 S2 121.96(18)
C19 N1 S1 117.31(19)
S2 N1 S1 120.59(14)
O2 S1 O1 119.57(15)
O2 S1 N1 106.36(14)
O1 S1 N1 106.96(12)
O2 S1 C1 110.02(15)
O1 S1 C1 107.35(16)
N1 S1 C1 105.72(12)
O4 S2 O3 119.55(13)
O4 S2 N1 104.19(12)
O3 S2 N1 108.00(13)
O4 S2 C7 108.29(14)
O3 S2 C7 109.12(14)
N1 S2 C7 106.97(13)

loop_
_geom_bond_atom_site_label_1
_geom_bond_atom_site_label_2
_geom_bond_distance
Br1 C20 1.964(3)
C1 C6 1.370(5)
C1 C2 1.382(5)
C1 S1 1.753(3)
C2 C3 1.397(6)
C3 C4 1.357(7)
C4 C5 1.347(7)
C5 C6 1.385(5)
C7 C12 1.372(5)
C7 C8 1.378(4)
C7 S2 1.757(3)
C8 C9 1.366(5)
C9 C10 1.356(6)
C10 C11 1.372(6)
C11 C12 1.381(5)
C13 C14 1.384(4)
C13 C18 1.384(4)
C13 C19 1.517(4)
C14 C15 1.381(4)
C15 C16 1.372(4)
C16 C17 1.373(4)
C17 C18 1.382(4)
C19 N1 1.522(4)
C19 C20 1.532(4)
C20 C21 1.511(4)
N1 S2 1.683(3)
N1 S1 1.684(2)
O1 S1 1.425(2)
O2 S1 1.417(2)
O3 S2 1.422(2)
O4 S2 1.420(2)
